data_4003656
loop_
_publ_author_name
'Strangm\"uller, Stefan'
'Eickhoff, Henrik'
'Raudaschl-Sieber, Gabriele'
'Kirchhain, Holger'
'Sedlmeier, Christian'
'van W\"ullen, Leo'
'Gasteiger, Hubert A.'
'F\"assler, Thomas F.'

_publ_section_title
;
 Modifying the Properties of Fast Lithium-Ion Conductors---The Lithium
 Phosphidotetrelates Li14SiP6, Li14GeP6, and Li14SnP6
;
_journal_name_full 'Chemistry of Materials'
_journal_paper_doi 10.1021/acs.chemmater.0c02052
_journal_year 2020
_chemical_compound_source synthetic
_chemical_formula_moiety 'P4 Sn0.67, 9.33(Li)'
_chemical_formula_sum 'Li2.33 P Sn0.17'
_chemical_formula_weight 66.955
_space_group_IT_number 225
_space_group_name_Hall '-F 4 2 3'
_space_group_name_H-M_alt 'F m -3 m'
_symmetry_cell_setting cubic
_symmetry_space_group_name_Hall '-F 4 2 3'
_symmetry_space_group_name_H-M 'F m -3 m'
_cell_angle_alpha 90.0000
_cell_angle_beta 90.0000
_cell_angle_gamma 90.0000
_cell_formula_units_Z 4
_cell_length_a 6.01751(3)
_cell_length_b 6.01751(3)
_cell_length_c 6.01751(3)
_cell_measurement_temperature 293
_cell_volume 217.8966(19)
_computing_data_collection 'STOE WinXPOW 3.0.2.1'
_computing_molecular_graphics 'DIAMOND 3.2k'
_computing_structure_refinement FULLPROF
_computing_structure_solution SHELXS-97
_diffrn_ambient_temperature 293
_diffrn_detector 'linear position sensitive silicon strip detector'
_diffrn_detector_type 'Dectris Mythen 1K'
_diffrn_measurement_device_type 'STOE STADI P'
_diffrn_radiation_monochromator Ge(111)
_diffrn_radiation_probe X-rays
_diffrn_radiation_type CuK\a~1~
_diffrn_radiation_wavelength 1.54056
_diffrn_source 'fine-focus sealed X-ray tube'
_diffrn_source_target Cu
_exptl_absorpt_coefficient_mu 21.993
_exptl_absorpt_process_details
;   FullProf Absorption/surface roughness correction. 
 No correction is applied. 
;
_exptl_crystal_density_diffrn 2.025
_exptl_crystal_F_000 121.3
_pd_calc_method 'Rietveld Refinement'
_pd_char_colour brown
_pd_instr_geometry Debye-Scherrer
_pd_instr_location
; STADI P diffractometer, Department of Chemistry, Technische Universit\"at
 M\"unchen, Garching, Germany
;
_pd_meas_2theta_range_inc 0.015000
_pd_meas_2theta_range_max 89.88499
_pd_meas_2theta_range_min 2.00000
_pd_meas_number_of_points 5860
_pd_meas_scan_method step
_pd_proc_2theta_range_inc 0.015000
_pd_proc_2theta_range_max 89.7687
_pd_proc_2theta_range_min 1.8837
_pd_proc_ls_profile_function Pseudo-Voigt
_pd_proc_ls_prof_R_factor 1.8931
_pd_proc_ls_prof_wR_expected 2.5844
_pd_proc_ls_prof_wR_factor 2.4738
_pd_proc_number_of_points 5659
_pd_proc_wavelength 1.540560
_pd_spec_mounting ' sealed glass capillary (0.3 mm diameter, 0.1 mm wall thickness) '
_pd_spec_mount_mode transmission
_pd_spec_orientation vertical
_pd_spec_shape cylinder
_pd_spec_size_axial 10
_pd_spec_size_equat 0.3
_refine_ls_number_parameters 88
_refine_ls_number_reflns 12
_refine_ls_number_restraints 0
_refine_ls_R_I_factor 1.0675
_cod_data_source_file cm0c02052_si_003.cif
_cod_data_source_block Li14SnP6
_cod_depositor_comments
;
The following automatic conversions were performed:

data item '_symmetry_cell_setting' value 'Cubic' was changed to
'cubic' in accordance with the
/home/data/users/saulius/crontab/automatic-downloads/rss-feeds/ACS/lib/dictionaries/cif_core.dic
dictionary named 'cif_core.dic' version 2.4.2 last updated on
2011-04-26.

Automatic conversion script
Id: cif_fix_values 7556 2019-12-06 15:28:31Z antanas 
;
_cod_original_cell_volume 217.8961(19)
_cod_database_code 4003656
_pd_proc_ls_prof_cr_factor 24.8392
_pd_proc_ls_prof_cwr_factor 10.3689
_pd_proc_ls_prof_cwr_expected 10.8325
_pd_proc_ls_prof_chi2 0.9162
_pd_proc_ls_prof_echi2 1.4698

loop_
_symmetry_equiv_pos_as_xyz
x,y,z
x,-y,-z
-x,y,-z
-x,-y,z
y,z,x
-y,-z,x
y,-z,-x
-y,z,-x
z,x,y
-z,x,-y
-z,-x,y
z,-x,-y
y,x,z
-y,x,-z
y,-x,-z
-y,-x,z
z,y,x
-z,-y,x
-z,y,-x
z,-y,-x
x,z,y
x,-z,-y
-x,-z,y
-x,z,-y
-x,-y,-z
-x,y,z
x,-y,z
x,y,-z
-y,-z,-x
y,z,-x
-y,z,x
y,-z,x
-z,-x,-y
z,-x,y
z,x,-y
-z,x,y
-y,-x,-z
y,-x,z
-y,x,z
y,x,-z
-z,-y,-x
z,y,-x
z,-y,x
-z,y,x
-x,-z,-y
-x,z,y
x,z,-y
x,-z,y
x+1/2,y+1/2,z
x+1/2,-y+1/2,-z
-x+1/2,y+1/2,-z
-x+1/2,-y+1/2,z
y+1/2,z+1/2,x
-y+1/2,-z+1/2,x
y+1/2,-z+1/2,-x
-y+1/2,z+1/2,-x
z+1/2,x+1/2,y
-z+1/2,x+1/2,-y
-z+1/2,-x+1/2,y
z+1/2,-x+1/2,-y
y+1/2,x+1/2,z
-y+1/2,x+1/2,-z
y+1/2,-x+1/2,-z
-y+1/2,-x+1/2,z
z+1/2,y+1/2,x
-z+1/2,-y+1/2,x
-z+1/2,y+1/2,-x
z+1/2,-y+1/2,-x
x+1/2,z+1/2,y
x+1/2,-z+1/2,-y
-x+1/2,-z+1/2,y
-x+1/2,z+1/2,-y
-x+1/2,-y+1/2,-z
-x+1/2,y+1/2,z
x+1/2,-y+1/2,z
x+1/2,y+1/2,-z
-y+1/2,-z+1/2,-x
y+1/2,z+1/2,-x
-y+1/2,z+1/2,x
y+1/2,-z+1/2,x
-z+1/2,-x+1/2,-y
z+1/2,-x+1/2,y
z+1/2,x+1/2,-y
-z+1/2,x+1/2,y
-y+1/2,-x+1/2,-z
y+1/2,-x+1/2,z
-y+1/2,x+1/2,z
y+1/2,x+1/2,-z
-z+1/2,-y+1/2,-x
z+1/2,y+1/2,-x
z+1/2,-y+1/2,x
-z+1/2,y+1/2,x
-x+1/2,-z+1/2,-y
-x+1/2,z+1/2,y
x+1/2,z+1/2,-y
x+1/2,-z+1/2,y
x+1/2,y,z+1/2
x+1/2,-y,-z+1/2
-x+1/2,y,-z+1/2
-x+1/2,-y,z+1/2
y+1/2,z,x+1/2
-y+1/2,-z,x+1/2
y+1/2,-z,-x+1/2
-y+1/2,z,-x+1/2
z+1/2,x,y+1/2
-z+1/2,x,-y+1/2
-z+1/2,-x,y+1/2
z+1/2,-x,-y+1/2
y+1/2,x,z+1/2
-y+1/2,x,-z+1/2
y+1/2,-x,-z+1/2
-y+1/2,-x,z+1/2
z+1/2,y,x+1/2
-z+1/2,-y,x+1/2
-z+1/2,y,-x+1/2
z+1/2,-y,-x+1/2
x+1/2,z,y+1/2
x+1/2,-z,-y+1/2
-x+1/2,-z,y+1/2
-x+1/2,z,-y+1/2
-x+1/2,-y,-z+1/2
-x+1/2,y,z+1/2
x+1/2,-y,z+1/2
x+1/2,y,-z+1/2
-y+1/2,-z,-x+1/2
y+1/2,z,-x+1/2
-y+1/2,z,x+1/2
y+1/2,-z,x+1/2
-z+1/2,-x,-y+1/2
z+1/2,-x,y+1/2
z+1/2,x,-y+1/2
-z+1/2,x,y+1/2
-y+1/2,-x,-z+1/2
y+1/2,-x,z+1/2
-y+1/2,x,z+1/2
y+1/2,x,-z+1/2
-z+1/2,-y,-x+1/2
z+1/2,y,-x+1/2
z+1/2,-y,x+1/2
-z+1/2,y,x+1/2
-x+1/2,-z,-y+1/2
-x+1/2,z,y+1/2
x+1/2,z,-y+1/2
x+1/2,-z,y+1/2
x,y+1/2,z+1/2
x,-y+1/2,-z+1/2
-x,y+1/2,-z+1/2
-x,-y+1/2,z+1/2
y,z+1/2,x+1/2
-y,-z+1/2,x+1/2
y,-z+1/2,-x+1/2
-y,z+1/2,-x+1/2
z,x+1/2,y+1/2
-z,x+1/2,-y+1/2
-z,-x+1/2,y+1/2
z,-x+1/2,-y+1/2
y,x+1/2,z+1/2
-y,x+1/2,-z+1/2
y,-x+1/2,-z+1/2
-y,-x+1/2,z+1/2
z,y+1/2,x+1/2
-z,-y+1/2,x+1/2
-z,y+1/2,-x+1/2
z,-y+1/2,-x+1/2
x,z+1/2,y+1/2
x,-z+1/2,-y+1/2
-x,-z+1/2,y+1/2
-x,z+1/2,-y+1/2
-x,-y+1/2,-z+1/2
-x,y+1/2,z+1/2
x,-y+1/2,z+1/2
x,y+1/2,-z+1/2
-y,-z+1/2,-x+1/2
y,z+1/2,-x+1/2
-y,z+1/2,x+1/2
y,-z+1/2,x+1/2
-z,-x+1/2,-y+1/2
z,-x+1/2,y+1/2
z,x+1/2,-y+1/2
-z,x+1/2,y+1/2
-y,-x+1/2,-z+1/2
y,-x+1/2,z+1/2
-y,x+1/2,z+1/2
y,x+1/2,-z+1/2
-z,-y+1/2,-x+1/2
z,y+1/2,-x+1/2
z,-y+1/2,x+1/2
-z,y+1/2,x+1/2
-x,-z+1/2,-y+1/2
-x,z+1/2,y+1/2
x,z+1/2,-y+1/2
x,-z+1/2,y+1/2

loop_
_atom_site_label
_atom_site_fract_x
_atom_site_fract_y
_atom_site_fract_z
_atom_site_U_iso_or_equiv
_atom_site_occupancy
_atom_site_adp_type
_atom_site_type_symbol
P1 0.00000 0.00000 0.00000 0.0076(6) 1.00000 Uani P
Sn1 0.25000 0.25000 0.25000 0.0115(10) 0.0832(2) Uani Sn
Li1 0.25000 0.25000 0.25000 0.0115(10) 0.917(2) Uani Li
Li2 0.50000 0.00000 0.00000 0.21(2) 0.501(7) Uani Li

loop_
_atom_site_aniso_label
_atom_site_aniso_U_11
_atom_site_aniso_U_22
_atom_site_aniso_U_33
_atom_site_aniso_U_12
_atom_site_aniso_U_13
_atom_site_aniso_U_23
_atom_site_aniso_type_symbol
P1 0.0076(6) 0.0076(6) 0.0076(6) 0.00000 0.00000 0.00000 Li
Sn1 0.0115(10) 0.0115(10) 0.0115(10) 0.00000 0.00000 0.00000 Li
Li1 0.0115(10) 0.0115(10) 0.0115(10) 0.00000 0.00000 0.00000 Li
Li2 0.21(2) 0.21(2) 0.21(2) 0.00000 0.00000 0.00000 Li

loop_
_atom_type_symbol
_atom_type_scat_Cromer_Mann_a1
_atom_type_scat_Cromer_Mann_b1
_atom_type_scat_Cromer_Mann_a2
_atom_type_scat_Cromer_Mann_b2
_atom_type_scat_Cromer_Mann_a3
_atom_type_scat_Cromer_Mann_b3
_atom_type_scat_Cromer_Mann_a4
_atom_type_scat_Cromer_Mann_b4
_atom_type_scat_Cromer_Mann_c
_atom_type_scat_dispersion_real
_atom_type_scat_dispersion_imag
_atom_type_scat_source
p 6.43450 1.90670 4.17910 27.15700 1.78000 0.52600 1.49080 68.16450 1.11490 0.28300 0.43400 International_Tables_for_Crystallography_Vol.C(1991)_Tables_6.1.1.4_and_6.1.1.5
sn 19.18890 5.83030 19.10050 0.50310 4.45850 26.89090 2.46630 83.95710 4.78210 -0.19400 5.45900 International_Tables_for_Crystallography_Vol.C(1991)_Tables_6.1.1.4_and_6.1.1.5
li 1.12820 3.95460 0.75080 1.05240 0.61750 85.39050 0.46530 168.26100 0.03770 0.00100 0.00000 International_Tables_for_Crystallography_Vol.C(1991)_Tables_6.1.1.4_and_6.1.1.5
